data_1512360
loop_
_publ_author_name
'Zheng, Jie'
'Huang, You'
'Li, Zhengming'

_publ_section_title
;
 Phosphine-Catalyzed Domino Benzannulation: An Efficient Method to
 Construct Biaryl Skeletons.
;
_journal_issue 19
_journal_name_full 'Organic letters'
_journal_page_first 5064
_journal_page_last 5067
_journal_paper_doi 10.1021/ol4022904
_journal_volume 15
_journal_year 2013
_chemical_formula_sum 'C23 H21 Br O4 S'
_chemical_formula_weight 473.37
_chemical_name_systematic
; 
 ? 
;
_space_group_IT_number 14
_symmetry_cell_setting monoclinic
_symmetry_space_group_name_Hall '-P 2ybc'
_symmetry_space_group_name_H-M 'P 1 21/c 1'
_atom_sites_solution_hydrogens geom
_atom_sites_solution_primary direct
_atom_sites_solution_secondary difmap
_audit_creation_method SHELXL-97
_cell_angle_alpha 90.00
_cell_angle_beta 100.977(5)
_cell_angle_gamma 90.00
_cell_formula_units_Z 4
_cell_length_a 16.857(5)
_cell_length_b 7.886(2)
_cell_length_c 15.702(5)
_cell_measurement_reflns_used 6846
_cell_measurement_temperature 113(2)
_cell_measurement_theta_max 27.9
_cell_measurement_theta_min 1.6
_cell_volume 2049.1(10)
_computing_cell_refinement CrystalClear
_computing_data_collection CrystalClear
_computing_data_reduction CrystalClear
_computing_molecular_graphics 'Bruker SHELXTL'
_computing_publication_material 'CrystalStructure 3.8'
_computing_structure_refinement 'SHELXL-97 (Sheldrick, 1997)'
_computing_structure_solution 'SHELXS-97 (Sheldrick, 1990)'
_diffrn_ambient_temperature 113(2)
_diffrn_detector_area_resol_mean 14.22
_diffrn_measured_fraction_theta_full 0.999
_diffrn_measured_fraction_theta_max 0.999
_diffrn_measurement_device_type 'Rigaku Saturn724 CCD'
_diffrn_measurement_method '\w and \f scans'
_diffrn_radiation_monochromator multilayer
_diffrn_radiation_source 'rotating anode'
_diffrn_radiation_type MoK\a
_diffrn_radiation_wavelength 0.71073
_diffrn_reflns_av_R_equivalents 0.0389
_diffrn_reflns_av_sigmaI/netI 0.0454
_diffrn_reflns_limit_h_max 22
_diffrn_reflns_limit_h_min -21
_diffrn_reflns_limit_k_max 10
_diffrn_reflns_limit_k_min -10
_diffrn_reflns_limit_l_max 20
_diffrn_reflns_limit_l_min -20
_diffrn_reflns_number 20209
_diffrn_reflns_theta_full 27.87
_diffrn_reflns_theta_max 27.87
_diffrn_reflns_theta_min 2.46
_diffrn_standards_decay_% 0
_diffrn_standards_interval_count 0
_diffrn_standards_interval_time 0
_diffrn_standards_number 0
_exptl_absorpt_coefficient_mu 2.135
_exptl_absorpt_correction_T_max 0.7837
_exptl_absorpt_correction_T_min 0.6747
_exptl_absorpt_correction_type multi-scan
_exptl_absorpt_process_details CrystalClear
_exptl_crystal_colour Colorless
_exptl_crystal_density_diffrn 1.534
_exptl_crystal_density_method 'not measured'
_exptl_crystal_description Prism
_exptl_crystal_F_000 968
_exptl_crystal_size_max 0.20
_exptl_crystal_size_mid 0.18
_exptl_crystal_size_min 0.12
_refine_diff_density_max 0.691
_refine_diff_density_min -0.633
_refine_diff_density_rms 0.081
_refine_ls_extinction_method none
_refine_ls_goodness_of_fit_ref 1.028
_refine_ls_hydrogen_treatment constr
_refine_ls_matrix_type full
_refine_ls_number_parameters 263
_refine_ls_number_reflns 4899
_refine_ls_number_restraints 0
_refine_ls_restrained_S_all 1.028
_refine_ls_R_factor_all 0.0518
_refine_ls_R_factor_gt 0.0396
_refine_ls_shift/su_max 0.004
_refine_ls_shift/su_mean 0.001
_refine_ls_structure_factor_coef Fsqd
_refine_ls_weighting_details 'calc w=1/[\s^2^(Fo^2^)+(0.0411P)^2^+0.0000P] where P=(Fo^2^+2Fc^2^)/3'
_refine_ls_weighting_scheme calc
_refine_ls_wR_factor_gt 0.0765
_refine_ls_wR_factor_ref 0.0821
_reflns_number_gt 3984
_reflns_number_total 4899
_reflns_threshold_expression >2sigma(I)
_cod_data_source_file ol4022904_si_001.cif
_cod_data_source_block m111204a1
_cod_depositor_comments
;
The following automatic conversions were performed:

'_symmetry_cell_setting' value 'Monoclinic' changed to 'monoclinic'
according to /home/saulius/struct/CIF-dictionaries/cif_core.dic
dictionary named 'cif_core.dic' version 2.4.2 from 2011-04-26.

Automatic conversion script
Id: cif_fix_values 1891 2012-01-12 08:04:46Z andrius 
;
_cod_original_cell_volume 2049.2(10)
_cod_original_sg_symbol_H-M P2(1)/c
_cod_database_code 1512360

loop_
_symmetry_equiv_pos_as_xyz
'x, y, z'
'-x, y+1/2, -z+1/2'
'-x, -y, -z'
'x, -y-1/2, z-1/2'

loop_
_atom_site_label
_atom_site_type_symbol
_atom_site_fract_x
_atom_site_fract_y
_atom_site_fract_z
_atom_site_U_iso_or_equiv
_atom_site_adp_type
_atom_site_occupancy
_atom_site_symmetry_multiplicity
_atom_site_calc_flag
_atom_site_refinement_flags
Br1 Br 0.319632(15) -0.41200(3) 0.119114(14) 0.03084(9) Uani 1 1 d .
S1 S 0.74811(3) 0.59523(6) 0.11798(3) 0.01765(12) Uani 1 1 d .
O1 O 0.70062(9) 0.73510(17) 0.07501(9) 0.0234(3) Uani 1 1 d .
O2 O 0.81663(9) 0.53956(18) 0.08292(9) 0.0232(3) Uani 1 1 d .
O3 O 0.95887(10) 0.11133(19) 0.21007(10) 0.0300(4) Uani 1 1 d .
O4 O 0.94121(9) -0.04819(18) 0.08906(9) 0.0227(3) Uani 1 1 d .
C1 C 0.78309(13) 0.6577(2) 0.22741(12) 0.0175(4) Uani 1 1 d .
C2 C 0.73399(14) 0.6439(3) 0.28906(13) 0.0217(5) Uani 1 1 d .
H2 H 0.6826 0.5904 0.2751 0.026 Uiso 1 1 calc R
C3 C 0.76178(14) 0.7100(3) 0.37149(13) 0.0236(5) Uani 1 1 d .
H3 H 0.7297 0.6998 0.4149 0.028 Uiso 1 1 calc R
C4 C 0.83604(14) 0.7906(3) 0.39048(13) 0.0242(5) Uani 1 1 d .
H4 H 0.8540 0.8382 0.4464 0.029 Uiso 1 1 calc R
C5 C 0.88426(14) 0.8023(3) 0.32878(13) 0.0241(5) Uani 1 1 d .
H5 H 0.9353 0.8572 0.3425 0.029 Uiso 1 1 calc R
C6 C 0.85815(13) 0.7336(3) 0.24650(13) 0.0206(5) Uani 1 1 d .
H6 H 0.8915 0.7390 0.2041 0.025 Uiso 1 1 calc R
C7 C 0.68106(13) 0.4237(2) 0.12251(12) 0.0172(4) Uani 1 1 d .
C8 C 0.59871(13) 0.4577(3) 0.09779(12) 0.0196(4) Uani 1 1 d .
H8 H 0.5812 0.5689 0.0800 0.023 Uiso 1 1 calc R
C9 C 0.54240(13) 0.3310(3) 0.09895(12) 0.0193(4) Uani 1 1 d .
H9 H 0.4864 0.3560 0.0831 0.023 Uiso 1 1 calc R
C10 C 0.56746(13) 0.1657(2) 0.12347(12) 0.0170(4) Uani 1 1 d .
C11 C 0.65027(13) 0.1359(3) 0.14826(12) 0.0176(4) Uani 1 1 d .
H11 H 0.6676 0.0240 0.1648 0.021 Uiso 1 1 calc R
C12 C 0.70888(13) 0.2610(2) 0.15011(12) 0.0166(4) Uani 1 1 d .
C13 C 0.79649(13) 0.2135(3) 0.18042(13) 0.0191(4) Uani 1 1 d .
H13A H 0.8013 0.1389 0.2319 0.023 Uiso 1 1 calc R
H13B H 0.8282 0.3175 0.1982 0.023 Uiso 1 1 calc R
C14 C 0.83208(13) 0.1224(3) 0.11021(13) 0.0209(5) Uani 1 1 d .
H14A H 0.7982 0.0227 0.0894 0.025 Uiso 1 1 calc R
H14B H 0.8311 0.1998 0.0604 0.025 Uiso 1 1 calc R
C15 C 0.91720(14) 0.0654(2) 0.14338(13) 0.0208(5) Uani 1 1 d .
C16 C 1.02324(14) -0.1152(3) 0.11566(14) 0.0259(5) Uani 1 1 d .
H16A H 1.0345 -0.1400 0.1786 0.031 Uiso 1 1 calc R
H16B H 1.0634 -0.0317 0.1033 0.031 Uiso 1 1 calc R
C17 C 1.02771(15) -0.2759(3) 0.06426(15) 0.0318(6) Uani 1 1 d .
H17A H 0.9884 -0.3581 0.0779 0.048 Uiso 1 1 calc R
H17B H 1.0822 -0.3239 0.0795 0.048 Uiso 1 1 calc R
H17C H 1.0155 -0.2498 0.0021 0.048 Uiso 1 1 calc R
C18 C 0.50746(13) 0.0274(3) 0.12318(12) 0.0174(4) Uani 1 1 d .
C19 C 0.52692(14) -0.1172(3) 0.17417(13) 0.0207(5) Uani 1 1 d .
H19 H 0.5789 -0.1265 0.2100 0.025 Uiso 1 1 calc R
C20 C 0.47150(14) -0.2476(3) 0.17340(13) 0.0229(5) Uani 1 1 d .
H20 H 0.4855 -0.3459 0.2080 0.028 Uiso 1 1 calc R
C21 C 0.39550(14) -0.2327(3) 0.12158(13) 0.0219(5) Uani 1 1 d .
C22 C 0.37429(14) -0.0913(3) 0.07069(13) 0.0221(5) Uani 1 1 d .
H22 H 0.3220 -0.0822 0.0355 0.026 Uiso 1 1 calc R
C23 C 0.43051(13) 0.0379(3) 0.07159(13) 0.0213(5) Uani 1 1 d .
H23 H 0.4162 0.1352 0.0364 0.026 Uiso 1 1 calc R

loop_
_atom_site_aniso_label
_atom_site_aniso_U_11
_atom_site_aniso_U_22
_atom_site_aniso_U_33
_atom_site_aniso_U_23
_atom_site_aniso_U_13
_atom_site_aniso_U_12
Br1 0.03507(16) 0.03512(15) 0.02349(12) -0.00544(9) 0.00856(11) -0.01753(11)
S1 0.0221(3) 0.0172(3) 0.0141(2) 0.00100(19) 0.0044(2) -0.0018(2)
O1 0.0288(9) 0.0189(8) 0.0210(7) 0.0060(6) 0.0009(7) -0.0004(7)
O2 0.0269(9) 0.0262(8) 0.0191(7) -0.0013(6) 0.0109(7) -0.0027(7)
O3 0.0189(9) 0.0379(10) 0.0315(9) -0.0105(7) 0.0001(7) -0.0008(7)
O4 0.0208(8) 0.0254(8) 0.0219(7) -0.0001(6) 0.0040(7) 0.0053(7)
C1 0.0245(12) 0.0129(10) 0.0154(9) 0.0000(8) 0.0048(9) 0.0023(9)
C2 0.0219(12) 0.0235(11) 0.0207(10) -0.0005(9) 0.0068(9) -0.0028(10)
C3 0.0304(13) 0.0233(11) 0.0190(10) 0.0003(9) 0.0100(10) 0.0043(10)
C4 0.0312(13) 0.0215(11) 0.0188(10) -0.0037(9) 0.0025(10) 0.0031(10)
C5 0.0240(12) 0.0220(11) 0.0255(11) -0.0038(9) 0.0021(10) -0.0007(10)
C6 0.0227(12) 0.0207(11) 0.0190(10) 0.0005(8) 0.0055(9) -0.0008(9)
C7 0.0224(12) 0.0169(10) 0.0127(9) 0.0009(8) 0.0041(8) 0.0007(9)
C8 0.0246(12) 0.0177(10) 0.0161(9) 0.0025(8) 0.0030(9) 0.0041(9)
C9 0.0172(11) 0.0218(11) 0.0190(10) 0.0020(8) 0.0036(9) 0.0032(9)
C10 0.0201(11) 0.0182(11) 0.0133(9) -0.0017(8) 0.0048(8) -0.0019(9)
C11 0.0214(11) 0.0164(10) 0.0151(9) 0.0012(8) 0.0037(9) 0.0014(9)
C12 0.0183(11) 0.0195(11) 0.0129(9) 0.0000(8) 0.0048(8) 0.0017(9)
C13 0.0205(11) 0.0167(10) 0.0193(10) 0.0020(8) 0.0018(9) 0.0001(9)
C14 0.0191(12) 0.0239(12) 0.0193(10) 0.0004(8) 0.0024(9) 0.0011(9)
C15 0.0210(12) 0.0198(11) 0.0233(11) 0.0030(9) 0.0084(10) -0.0001(9)
C16 0.0208(12) 0.0290(13) 0.0288(11) 0.0047(9) 0.0070(10) 0.0085(10)
C17 0.0319(14) 0.0283(13) 0.0361(13) 0.0022(10) 0.0086(11) 0.0099(11)
C18 0.0177(11) 0.0197(10) 0.0155(9) -0.0018(8) 0.0053(8) 0.0013(9)
C19 0.0209(12) 0.0219(11) 0.0190(10) -0.0009(8) 0.0031(9) 0.0002(9)
C20 0.0305(13) 0.0195(11) 0.0198(10) 0.0009(8) 0.0074(10) -0.0015(10)
C21 0.0268(12) 0.0231(11) 0.0181(9) -0.0056(9) 0.0103(9) -0.0063(10)
C22 0.0176(11) 0.0301(12) 0.0187(10) -0.0038(9) 0.0038(9) -0.0024(10)
C23 0.0227(12) 0.0233(11) 0.0186(10) -0.0009(8) 0.0056(9) 0.0005(10)

loop_
_atom_type_symbol
_atom_type_description
_atom_type_scat_dispersion_real
_atom_type_scat_dispersion_imag
_atom_type_scat_source
C C 0.0033 0.0016 'International Tables Vol C Tables 4.2.6.8 and 6.1.1.4'
H H 0.0000 0.0000 'International Tables Vol C Tables 4.2.6.8 and 6.1.1.4'
O O 0.0106 0.0060 'International Tables Vol C Tables 4.2.6.8 and 6.1.1.4'
S S 0.1246 0.1234 'International Tables Vol C Tables 4.2.6.8 and 6.1.1.4'
Br Br -0.2901 2.4595 'International Tables Vol C Tables 4.2.6.8 and 6.1.1.4'

loop_
_geom_angle_atom_site_label_1
_geom_angle_atom_site_label_2
_geom_angle_atom_site_label_3
_geom_angle
O2 S1 O1 117.75(9)
O2 S1 C7 110.29(9)
O1 S1 C7 107.40(10)
O2 S1 C1 108.16(10)
O1 S1 C1 106.91(9)
C7 S1 C1 105.64(9)
C15 O4 C16 116.05(16)
C6 C1 C2 121.66(19)
C6 C1 S1 116.88(15)
C2 C1 S1 121.24(17)
C3 C2 C1 118.5(2)
C3 C2 H2 120.7
C1 C2 H2 120.7
C4 C3 C2 120.2(2)
C4 C3 H3 119.9
C2 C3 H3 119.9
C5 C4 C3 120.54(19)
C5 C4 H4 119.7
C3 C4 H4 119.7
C4 C5 C6 120.0(2)
C4 C5 H5 120.0
C6 C5 H5 120.0
C1 C6 C5 119.0(2)
C1 C6 H6 120.5
C5 C6 H6 120.5
C8 C7 C12 121.13(19)
C8 C7 S1 116.79(15)
C12 C7 S1 122.07(16)
C9 C8 C7 120.52(19)
C9 C8 H8 119.7
C7 C8 H8 119.7
C8 C9 C10 120.3(2)
C8 C9 H9 119.8
C10 C9 H9 119.8
C11 C10 C9 117.81(19)
C11 C10 C18 121.38(18)
C9 C10 C18 120.81(19)
C12 C11 C10 123.64(19)
C12 C11 H11 118.2
C10 C11 H11 118.2
C11 C12 C7 116.53(19)
C11 C12 C13 118.55(17)
C7 C12 C13 124.92(18)
C12 C13 C14 112.54(16)
C12 C13 H13A 109.1
C14 C13 H13A 109.1
C12 C13 H13B 109.1
C14 C13 H13B 109.1
H13A C13 H13B 107.8
C15 C14 C13 111.77(17)
C15 C14 H14A 109.3
C13 C14 H14A 109.3
C15 C14 H14B 109.3
C13 C14 H14B 109.3
H14A C14 H14B 107.9
O3 C15 O4 123.7(2)
O3 C15 C14 125.1(2)
O4 C15 C14 111.19(18)
O4 C16 C17 106.88(18)
O4 C16 H16A 110.3
C17 C16 H16A 110.3
O4 C16 H16B 110.3
C17 C16 H16B 110.3
H16A C16 H16B 108.6
C16 C17 H17A 109.5
C16 C17 H17B 109.5
H17A C17 H17B 109.5
C16 C17 H17C 109.5
H17A C17 H17C 109.5
H17B C17 H17C 109.5
C23 C18 C19 118.18(19)
C23 C18 C10 121.01(18)
C19 C18 C10 120.80(19)
C20 C19 C18 121.1(2)
C20 C19 H19 119.5
C18 C19 H19 119.5
C21 C20 C19 119.20(19)
C21 C20 H20 120.4
C19 C20 H20 120.4
C22 C21 C20 121.2(2)
C22 C21 Br1 119.37(17)
C20 C21 Br1 119.47(16)
C21 C22 C23 119.1(2)
C21 C22 H22 120.5
C23 C22 H22 120.5
C22 C23 C18 121.3(2)
C22 C23 H23 119.3
C18 C23 H23 119.3

loop_
_geom_bond_atom_site_label_1
_geom_bond_atom_site_label_2
_geom_bond_distance
Br1 C21 1.902(2)
S1 O2 1.4396(15)
S1 O1 1.4516(15)
S1 C7 1.773(2)
S1 C1 1.777(2)
O3 C15 1.200(2)
O4 C15 1.351(2)
O4 C16 1.465(3)
C1 C6 1.380(3)
C1 C2 1.393(3)
C2 C3 1.391(3)
C2 H2 0.9500
C3 C4 1.385(3)
C3 H3 0.9500
C4 C5 1.381(3)
C4 H4 0.9500
C5 C6 1.393(3)
C5 H5 0.9500
C6 H6 0.9500
C7 C8 1.394(3)
C7 C12 1.406(3)
C8 C9 1.380(3)
C8 H8 0.9500
C9 C10 1.402(3)
C9 H9 0.9500
C10 C11 1.396(3)
C10 C18 1.487(3)
C11 C12 1.393(3)
C11 H11 0.9500
C12 C13 1.510(3)
C13 C14 1.531(3)
C13 H13A 0.9900
C13 H13B 0.9900
C14 C15 1.499(3)
C14 H14A 0.9900
C14 H14B 0.9900
C16 C17 1.512(3)
C16 H16A 0.9900
C16 H16B 0.9900
C17 H17A 0.9800
C17 H17B 0.9800
C17 H17C 0.9800
C18 C23 1.395(3)
C18 C19 1.396(3)
C19 C20 1.388(3)
C19 H19 0.9500
C20 C21 1.386(3)
C20 H20 0.9500
C21 C22 1.379(3)
C22 C23 1.389(3)
C22 H22 0.9500
C23 H23 0.9500

loop_
_geom_torsion_atom_site_label_1
_geom_torsion_atom_site_label_2
_geom_torsion_atom_site_label_3
_geom_torsion_atom_site_label_4
_geom_torsion
O2 S1 C1 C6 34.95(18)
O1 S1 C1 C6 -92.78(17)
C7 S1 C1 C6 153.03(16)
O2 S1 C1 C2 -150.44(17)
O1 S1 C1 C2 81.83(19)
C7 S1 C1 C2 -32.4(2)
C6 C1 C2 C3 0.5(3)
S1 C1 C2 C3 -173.82(16)
C1 C2 C3 C4 1.3(3)
C2 C3 C4 C5 -1.8(3)
C3 C4 C5 C6 0.4(3)
C2 C1 C6 C5 -1.9(3)
S1 C1 C6 C5 172.72(16)
C4 C5 C6 C1 1.4(3)
O2 S1 C7 C8 -138.25(15)
O1 S1 C7 C8 -8.75(18)
C1 S1 C7 C8 105.10(16)
O2 S1 C7 C12 42.14(18)
O1 S1 C7 C12 171.64(15)
C1 S1 C7 C12 -74.51(17)
C12 C7 C8 C9 -0.7(3)
S1 C7 C8 C9 179.64(15)
C7 C8 C9 C10 -1.2(3)
C8 C9 C10 C11 1.5(3)
C8 C9 C10 C18 -178.69(17)
C9 C10 C11 C12 0.2(3)
C18 C10 C11 C12 -179.64(17)
C10 C11 C12 C7 -2.0(3)
C10 C11 C12 C13 178.43(17)
C8 C7 C12 C11 2.3(3)
S1 C7 C12 C11 -178.12(14)
C8 C7 C12 C13 -178.20(18)
S1 C7 C12 C13 1.4(3)
C11 C12 C13 C14 78.8(2)
C7 C12 C13 C14 -100.7(2)
C12 C13 C14 C15 -175.97(17)
C16 O4 C15 O3 -0.1(3)
C16 O4 C15 C14 -179.01(17)
C13 C14 C15 O3 -13.6(3)
C13 C14 C15 O4 165.26(16)
C15 O4 C16 C17 161.76(17)
C11 C10 C18 C23 -157.03(19)
C9 C10 C18 C23 23.2(3)
C11 C10 C18 C19 22.5(3)
C9 C10 C18 C19 -157.32(19)
C23 C18 C19 C20 0.3(3)
C10 C18 C19 C20 -179.24(18)
C18 C19 C20 C21 -0.5(3)
C19 C20 C21 C22 0.3(3)
C19 C20 C21 Br1 179.27(15)
C20 C21 C22 C23 0.2(3)
Br1 C21 C22 C23 -178.84(15)
C21 C22 C23 C18 -0.4(3)
C19 C18 C23 C22 0.1(3)
C10 C18 C23 C22 179.68(18)
